data_7124854
loop_
_publ_author_name
'Johnson, Alice'
'Gimeno, M Concepci\'on'

_publ_section_title
;
 An efficient and sustainable synthesis of NHC gold complexes.
;
_journal_issue 62
_journal_name_full 'Chemical communications (Cambridge, England)'
_journal_page_first 9664
_journal_page_last 9667
_journal_paper_doi 10.1039/c6cc05190a
_journal_volume 52
_journal_year 2016
_chemical_formula_sum 'C11 H8 Au F5 N2'
_chemical_formula_weight 460.16
_space_group_IT_number 14
_space_group_name_Hall '-P 2ybc'
_space_group_name_H-M_alt 'P 1 21/c 1'
_symmetry_cell_setting monoclinic
_symmetry_space_group_name_H-M 'P 1 21/c 1'
_atom_sites_solution_hydrogens geom
_atom_sites_solution_primary direct
_atom_sites_solution_secondary difmap
_audit_creation_method SHELXL-97
_audit_update_record
;
2016-05-27 deposited with the CCDC.
2016-07-06 downloaded from the CCDC.
;
_cell_angle_alpha 90.00
_cell_angle_beta 97.480(2)
_cell_angle_gamma 90.00
_cell_formula_units_Z 4
_cell_length_a 12.1492(2)
_cell_length_b 7.1342(2)
_cell_length_c 13.5219(3)
_cell_measurement_reflns_used 7179
_cell_measurement_temperature 100(2)
_cell_measurement_theta_max 30.9330
_cell_measurement_theta_min 3.3950
_cell_volume 1162.03(5)
_computing_cell_refinement 'CrysAlisPro 1.171.38.41r (Rigaku OD, 2015)'
_computing_data_collection 'CrysAlisPro 1.171.38.41r (Rigaku OD, 2015)'
_computing_data_reduction 'CrysAlisPro 1.171.38.41r (Rigaku OD, 2015)'
_computing_molecular_graphics XP
_computing_publication_material XCIF
_computing_structure_refinement 'SHELXL-97 (Sheldrick, 1997)'
_computing_structure_solution 'SHELXS-97 (Sheldrick, 1990)'
_diffrn_ambient_temperature 100(2)
_diffrn_detector_area_resol_mean 16.0655
_diffrn_measured_fraction_theta_full 0.997
_diffrn_measured_fraction_theta_max 0.997
_diffrn_measurement_device_type 'Xcalibur, Sapphire3'
_diffrn_measurement_method '\w rotations'
_diffrn_radiation_monochromator graphite
_diffrn_radiation_source 'fine-focus sealed tube'
_diffrn_radiation_type MoK\a
_diffrn_radiation_wavelength 0.71073
_diffrn_reflns_av_R_equivalents 0.0471
_diffrn_reflns_av_sigmaI/netI 0.0283
_diffrn_reflns_limit_h_max 14
_diffrn_reflns_limit_h_min -14
_diffrn_reflns_limit_k_max 8
_diffrn_reflns_limit_k_min -8
_diffrn_reflns_limit_l_max 16
_diffrn_reflns_limit_l_min -16
_diffrn_reflns_number 11921
_diffrn_reflns_theta_full 25.50
_diffrn_reflns_theta_max 25.50
_diffrn_reflns_theta_min 3.28
_exptl_absorpt_coefficient_mu 12.712
_exptl_absorpt_correction_T_max 0.1755
_exptl_absorpt_correction_T_min 0.0804
_exptl_absorpt_correction_type multi-scan
_exptl_absorpt_process_details
;
CrysAlisPro 1.171.38.41r (Rigaku Oxford Diffraction, 2015)
Empirical absorption correction using spherical harmonics,
 implemented in SCALE3 ABSPACK scaling algorithm.
;
_exptl_crystal_colour colorless
_exptl_crystal_density_diffrn 2.630
_exptl_crystal_density_method 'not measured'
_exptl_crystal_description prism
_exptl_crystal_F_000 848
_exptl_crystal_size_max 0.40
_exptl_crystal_size_mid 0.28
_exptl_crystal_size_min 0.21
_refine_diff_density_max 1.367
_refine_diff_density_min -2.667
_refine_diff_density_rms 0.237
_refine_ls_extinction_method none
_refine_ls_goodness_of_fit_ref 1.100
_refine_ls_hydrogen_treatment constr
_refine_ls_matrix_type full
_refine_ls_number_parameters 174
_refine_ls_number_reflns 2159
_refine_ls_number_restraints 0
_refine_ls_restrained_S_all 1.100
_refine_ls_R_factor_all 0.0266
_refine_ls_R_factor_gt 0.0254
_refine_ls_shift/su_max 0.001
_refine_ls_shift/su_mean 0.000
_refine_ls_structure_factor_coef Fsqd
_refine_ls_weighting_details 'calc w=1/[\s^2^(Fo^2^)+(0.0420P)^2^+0.0000P] where P=(Fo^2^+2Fc^2^)/3'
_refine_ls_weighting_scheme calc
_refine_ls_wR_factor_gt 0.0646
_refine_ls_wR_factor_ref 0.0656
_reflns_number_gt 2066
_reflns_number_total 2159
_reflns_threshold_expression >2sigma(I)
_cod_data_source_file c6cc05190a3.cif
_cod_data_source_block c516
_cod_depositor_comments
;
The following automatic conversions were performed:

data item '_symmetry_cell_setting' value 'Monoclinic' was changed to
'monoclinic' in accordance with the
/home/saulius/struct/COD-crude-data/automatic-downloads/DataCite-retrospective/RSC/depositions/lib/dictionaries/cif_core.dic
dictionary named 'cif_core.dic' version 2.4.2 last updated on
2011-04-26.

Automatic conversion script
Id: cif_fix_values 6909 2019-04-08 15:41:33Z antanas 
;
_cod_original_sg_symbol_H-M P2(1)/c
_cod_database_code 7124854

loop_
_symmetry_equiv_pos_as_xyz
'x, y, z'
'-x, y+1/2, -z+1/2'
'-x, -y, -z'
'x, -y-1/2, z-1/2'

loop_
_atom_site_label
_atom_site_type_symbol
_atom_site_fract_x
_atom_site_fract_y
_atom_site_fract_z
_atom_site_U_iso_or_equiv
_atom_site_adp_type
_atom_site_occupancy
_atom_site_symmetry_multiplicity
_atom_site_calc_flag
_atom_site_refinement_flags
Au1 Au 0.968438(13) 0.08902(2) 0.243886(12) 0.01053(10) Uani 1 1 d .
N1 N 1.2223(3) 0.0660(5) 0.2831(3) 0.0123(9) Uani 1 1 d .
N2 N 1.1519(3) 0.1569(6) 0.4112(3) 0.0115(8) Uani 1 1 d .
C1 C 1.1242(4) 0.1029(6) 0.3165(4) 0.0107(10) Uani 1 1 d .
C2 C 1.3096(4) 0.0986(6) 0.3566(4) 0.0133(11) Uani 1 1 d .
H2 H 1.3864 0.0847 0.3511 0.016 Uiso 1 1 calc R
C3 C 1.2650(3) 0.1543(7) 0.4382(4) 0.0140(9) Uani 1 1 d .
H3 H 1.3040 0.1855 0.5015 0.017 Uiso 1 1 calc R
C4 C 1.0712(4) 0.2193(7) 0.4757(3) 0.0166(10) Uani 1 1 d .
H4A H 1.0736 0.3562 0.4813 0.025 Uiso 1 1 calc R
H4B H 1.0894 0.1635 0.5421 0.025 Uiso 1 1 calc R
H4C H 0.9966 0.1798 0.4470 0.025 Uiso 1 1 calc R
C5 C 1.2350(4) -0.0010(7) 0.1837(3) 0.0170(10) Uani 1 1 d .
H5A H 1.1632 -0.0452 0.1505 0.025 Uiso 1 1 calc R
H5B H 1.2886 -0.1043 0.1887 0.025 Uiso 1 1 calc R
H5C H 1.2619 0.1015 0.1449 0.025 Uiso 1 1 calc R
C6 C 0.8072(5) 0.0887(6) 0.1830(4) 0.0118(11) Uani 1 1 d .
C7 C 0.7237(4) 0.0281(7) 0.2369(3) 0.0131(9) Uani 1 1 d .
C8 C 0.6113(4) 0.0411(7) 0.2042(3) 0.0142(9) Uani 1 1 d .
C9 C 0.5777(4) 0.1175(6) 0.1120(4) 0.0140(10) Uani 1 1 d .
C10 C 0.6543(4) 0.1749(7) 0.0538(3) 0.0134(9) Uani 1 1 d .
C11 C 0.7656(3) 0.1575(7) 0.0899(4) 0.0134(9) Uani 1 1 d .
F1 F 0.7517(2) -0.0455(4) 0.3295(2) 0.0188(6) Uani 1 1 d .
F2 F 0.53539(19) -0.0232(5) 0.26067(18) 0.0244(7) Uani 1 1 d .
F3 F 0.4680(2) 0.1331(4) 0.0796(2) 0.0225(6) Uani 1 1 d .
F4 F 0.6209(2) 0.2504(4) -0.03615(18) 0.0206(6) Uani 1 1 d .
F5 F 0.8380(2) 0.2206(4) 0.02809(19) 0.0180(6) Uani 1 1 d .

loop_
_atom_site_aniso_label
_atom_site_aniso_U_11
_atom_site_aniso_U_22
_atom_site_aniso_U_33
_atom_site_aniso_U_23
_atom_site_aniso_U_13
_atom_site_aniso_U_12
Au1 0.00441(14) 0.01603(15) 0.01062(14) -0.00204(6) -0.00108(9) 0.00043(5)
N1 0.008(2) 0.015(2) 0.014(2) 0.0019(15) 0.0018(17) 0.0020(14)
N2 0.0086(19) 0.016(2) 0.0093(18) -0.0027(16) 0.0002(14) -0.0007(16)
C1 0.007(3) 0.014(3) 0.011(2) 0.0017(16) 0.000(2) 0.0007(15)
C2 0.004(2) 0.017(3) 0.018(3) 0.0028(17) -0.001(2) 0.0009(15)
C3 0.005(2) 0.020(3) 0.015(2) 0.000(2) -0.0034(17) -0.002(2)
C4 0.012(2) 0.026(3) 0.012(2) -0.0019(19) 0.0038(18) 0.0019(18)
C5 0.015(2) 0.024(3) 0.012(2) -0.002(2) 0.0027(18) 0.0013(19)
C6 0.005(3) 0.018(3) 0.013(3) -0.0079(17) -0.001(2) 0.0000(15)
C7 0.015(2) 0.017(2) 0.007(2) -0.0016(19) 0.0004(17) 0.0028(19)
C8 0.009(2) 0.020(2) 0.014(2) -0.004(2) 0.0050(18) -0.0019(19)
C9 0.004(2) 0.016(2) 0.020(3) -0.0068(19) -0.0043(19) 0.0019(17)
C10 0.014(2) 0.012(3) 0.012(2) -0.0025(18) -0.0041(17) 0.0026(18)
C11 0.010(2) 0.015(3) 0.016(2) -0.004(2) 0.0022(17) -0.001(2)
F1 0.0159(15) 0.0276(16) 0.0128(14) 0.0040(12) 0.0013(11) 0.0016(12)
F2 0.0123(16) 0.035(2) 0.0285(18) 0.0013(12) 0.0105(13) -0.0020(11)
F3 0.0056(13) 0.0297(16) 0.0301(16) -0.0056(13) -0.0057(11) 0.0035(11)
F4 0.0211(15) 0.0246(16) 0.0135(13) 0.0053(11) -0.0077(11) 0.0044(11)
F5 0.0123(14) 0.0273(16) 0.0157(14) 0.0040(12) 0.0062(11) -0.0038(10)

loop_
_atom_type_symbol
_atom_type_description
_atom_type_scat_dispersion_real
_atom_type_scat_dispersion_imag
_atom_type_scat_source
C C 0.0033 0.0016 'International Tables Vol C Tables 4.2.6.8 and 6.1.1.4'
H H 0.0000 0.0000 'International Tables Vol C Tables 4.2.6.8 and 6.1.1.4'
N N 0.0061 0.0033 'International Tables Vol C Tables 4.2.6.8 and 6.1.1.4'
F F 0.0171 0.0103 'International Tables Vol C Tables 4.2.6.8 and 6.1.1.4'
Au Au -2.0133 8.8022 'International Tables Vol C Tables 4.2.6.8 and 6.1.1.4'

loop_
_geom_angle_atom_site_label_1
_geom_angle_atom_site_label_2
_geom_angle_atom_site_label_3
_geom_angle
C1 Au1 C6 174.21(17)
C1 N1 C2 110.8(4)
C1 N1 C5 125.2(4)
C2 N1 C5 123.9(4)
C1 N2 C3 111.6(4)
C1 N2 C4 123.6(4)
C3 N2 C4 124.7(4)
N2 C1 N1 104.6(4)
N2 C1 Au1 125.7(4)
N1 C1 Au1 129.7(4)
C3 C2 N1 106.6(4)
C2 C3 N2 106.3(4)
C11 C6 C7 112.5(5)
C11 C6 Au1 126.1(4)
C7 C6 Au1 121.3(4)
F1 C7 C8 116.0(4)
F1 C7 C6 119.4(4)
C8 C7 C6 124.6(4)
F2 C8 C9 120.2(4)
F2 C8 C7 121.0(4)
C9 C8 C7 118.8(4)
F3 C9 C10 120.5(5)
F3 C9 C8 119.4(4)
C10 C9 C8 120.1(4)
F4 C10 C9 119.7(4)
F4 C10 C11 121.5(4)
C9 C10 C11 118.7(4)
F5 C11 C10 115.6(4)
F5 C11 C6 119.1(4)
C10 C11 C6 125.3(4)

loop_
_geom_bond_atom_site_label_1
_geom_bond_atom_site_label_2
_geom_bond_distance
Au1 C1 2.018(5)
Au1 C6 2.024(6)
N1 C1 1.354(7)
N1 C2 1.376(7)
N1 C5 1.454(6)
N2 C1 1.337(6)
N2 C3 1.375(6)
N2 C4 1.464(5)
C2 C3 1.350(7)
C6 C11 1.383(7)
C6 C7 1.392(7)
C7 F1 1.359(5)
C7 C8 1.383(7)
C8 F2 1.351(5)
C8 C9 1.373(7)
C9 F3 1.353(6)
C9 C10 1.358(7)
C10 F4 1.344(5)
C10 C11 1.382(6)
C11 F5 1.366(5)
